data_4135359
loop_
_publ_author_name
'Das, Anuvab'
'Wang, Chen-Hao'
'Van Trieste, 3rd, Gerard P'
'Sun, Cheng-Jun'
'Chen, Yu-Sheng'
'Reibenspies, Joseph H.'
'Powers, David C.'

_publ_section_title
;
 <i>In Crystallo</i> Snapshots of Rh<sub>2</sub>-Catalyzed C-H Amination.
;
_journal_issue 47
_journal_name_full 'Journal of the American Chemical Society'
_journal_page_first 19862
_journal_page_last 19867
_journal_paper_doi 10.1021/jacs.0c09842
_journal_volume 142
_journal_year 2020
_chemical_formula_moiety '2(C44 H49 N3 O8 Rh2), 2(C H2 Cl2)'
_chemical_formula_sum 'C90 H102 Cl4 N6 O16 Rh4'
_chemical_formula_weight 2077.21
_space_group_crystal_system monoclinic
_space_group_IT_number 14
_space_group_name_Hall '-P 2yn'
_space_group_name_H-M_alt 'P 1 21/n 1'
_atom_sites_solution_hydrogens geom
_audit_creation_date 2020-07-30
_audit_creation_method
;
Olex2 1.2
(compiled 2018.05.29 svn.r3508 for OlexSys, GUI svn.r5506)
;
_cell_angle_alpha 90
_cell_angle_beta 96.259(3)
_cell_angle_gamma 90
_cell_formula_units_Z 2
_cell_length_a 10.7128(15)
_cell_length_b 12.9374(17)
_cell_length_c 32.667(4)
_cell_measurement_reflns_used 9955
_cell_measurement_temperature 100(2)
_cell_measurement_theta_max 14.99
_cell_measurement_theta_min 2.22
_cell_volume 4500.5(10)
_computing_cell_refinement 'SAINT V8.38A (?, 2016)'
_computing_data_collection 'APEX3 (Bruker-AXS, 2015)'
_computing_data_reduction 'SAINT V8.38A (?, 2016)'
_computing_molecular_graphics 'Olex2 (Dolomanov et al., 2009)'
_computing_publication_material 'Olex2 (Dolomanov et al., 2009)'
_computing_structure_refinement 'XL (Sheldrick, 2008)'
_computing_structure_solution 'SHELXT 2014/5 (Sheldrick, 2014)'
_diffrn_ambient_temperature 100(2)
_diffrn_detector 'Bruker PHOTON 2 area detector'
_diffrn_detector_area_resol_mean 10.5
_diffrn_detector_type 'Charge-integrating Pixel Array Detector'
_diffrn_measured_fraction_theta_full 0.999
_diffrn_measured_fraction_theta_max 0.990
_diffrn_measurement_device 'three-circle diffractometer'
_diffrn_measurement_device_type 'Bruker D8 goniometer'
_diffrn_measurement_method 'omega and phi scans'
_diffrn_radiation_type synchrotron
_diffrn_radiation_wavelength 0.41328
_diffrn_reflns_av_R_equivalents 0.1011
_diffrn_reflns_av_unetI/netI 0.0457
_diffrn_reflns_Laue_measured_fraction_full 0.999
_diffrn_reflns_Laue_measured_fraction_max 0.990
_diffrn_reflns_limit_h_max 13
_diffrn_reflns_limit_h_min -13
_diffrn_reflns_limit_k_max 16
_diffrn_reflns_limit_k_min -16
_diffrn_reflns_limit_l_max 40
_diffrn_reflns_limit_l_min -40
_diffrn_reflns_number 115026
_diffrn_reflns_point_group_measured_fraction_full 0.999
_diffrn_reflns_point_group_measured_fraction_max 0.990
_diffrn_reflns_theta_full 14.357
_diffrn_reflns_theta_max 15.035
_diffrn_reflns_theta_min 1.132
_diffrn_source synchrotron
_diffrn_standards_number 0
_exptl_absorpt_coefficient_mu 0.483
_exptl_absorpt_correction_T_max 0.7439
_exptl_absorpt_correction_T_min 0.6440
_exptl_absorpt_correction_type multi-scan
_exptl_absorpt_process_details
;
SADABS-2016/2 (Bruker,2016/2) was used for absorption correction.
wR2(int) was 0.1177 before and 0.0906 after correction.
The Ratio of minimum to maximum transmission is 0.8657.
The \l/2 correction factor is Not present.
;
_exptl_crystal_colour green
_exptl_crystal_density_diffrn 1.533
_exptl_crystal_density_method 'not measured'
_exptl_crystal_description block
_exptl_crystal_F_000 2120
_exptl_crystal_size_max 0.35
_exptl_crystal_size_mid 0.28
_exptl_crystal_size_min 0.06
_refine_diff_density_max 1.553
_refine_diff_density_min -1.130
_refine_diff_density_rms 0.092
_refine_ls_extinction_method none
_refine_ls_goodness_of_fit_ref 1.078
_refine_ls_hydrogen_treatment constr
_refine_ls_matrix_type full
_refine_ls_number_parameters 549
_refine_ls_number_reflns 9236
_refine_ls_number_restraints 0
_refine_ls_restrained_S_all 1.078
_refine_ls_R_factor_all 0.0431
_refine_ls_R_factor_gt 0.0362
_refine_ls_shift/su_max 0.002
_refine_ls_shift/su_mean 0.000
_refine_ls_structure_factor_coef Fsqd
_refine_ls_weighting_details 'w=1/[\s^2^(Fo^2^)+(0.0349P)^2^+4.2812P] where P=(Fo^2^+2Fc^2^)/3'
_refine_ls_weighting_scheme calc
_refine_ls_wR_factor_gt 0.0871
_refine_ls_wR_factor_ref 0.0902
_reflns_Friedel_coverage 0.000
_reflns_number_gt 7909
_reflns_number_total 9236
_reflns_threshold_expression 'I > 2\s(I)'
_cod_data_source_file ja0c09842_si_002.cif
_cod_data_source_block 3a
_cod_depositor_comments 'Adding full bibliography for 4135359--4135363.cif.'
_cod_database_code 4135359
_shelx_shelxl_version_number 2014/7
_shelx_space_group_comment
;
The symmetry employed for this shelxl refinement is uniquely defined
by the following loop, which should always be used as a source of
symmetry information in preference to the above space-group names.
They are only intended as comments.
;
_olex2_refinement_description
;
1. Fixed Uiso
 At 1.2 times of:
  All C(H) groups, All C(H,H) groups
 At 1.5 times of:
  All C(H,H,H) groups
2.a Secondary CH2 refined with riding coordinates:
 C5(H5A,H5B), C12(H12A,H12B), C21(H21A,H21B), C28(H28A,H28B), C45(H45A,H45B)
2.b Aromatic/amide H refined with riding coordinates:
 C7(H7), C8(H8), C9(H9), C11(H11), C23(H23), C24(H24), C25(H25), C27(H27),
 C2(H2), C3(H3), C4(H4), C5(H5), C8(H8), C9(H9), C10(H10), C11(H11), C12(H12)
2.c Idealised Me refined as rotating group:
 C3(H3A,H3B,H3C), C4(H4A,H4B,H4C), C14(H14A,H14B,H14C), C15(H15A,H15B,H15C),
 C19(H19A,H19B,H19C), C20(H20A,H20B,H20C), C30(H30A,H30B,H30C), C31(H31A,H31B,
 H31C)
;
_olex2_submission_special_instructions 'No special instructions were received'

loop_
_space_group_symop_operation_xyz
'x, y, z'
'-x+1/2, y+1/2, -z+1/2'
'-x, -y, -z'
'x-1/2, -y-1/2, z-1/2'

loop_
_atom_site_label
_atom_site_type_symbol
_atom_site_fract_x
_atom_site_fract_y
_atom_site_fract_z
_atom_site_U_iso_or_equiv
_atom_site_adp_type
_atom_site_occupancy
_atom_site_site_symmetry_order
_atom_site_calc_flag
_atom_site_refinement_flags_posn
_atom_site_refinement_flags_adp
_atom_site_refinement_flags_occupancy
_atom_site_disorder_assembly
_atom_site_disorder_group
Rh1 Rh 0.67074(2) 0.23774(2) 0.36626(2) 0.02003(7) Uani 1 1 d . . . . .
Rh2 Rh 0.75240(2) 0.30402(2) 0.30647(2) 0.01880(7) Uani 1 1 d . . . . .
O1 O 0.8270(2) 0.29776(16) 0.40009(7) 0.0244(5) Uani 1 1 d . . . . .
O2 O 0.9035(2) 0.35763(16) 0.34278(6) 0.0237(5) Uani 1 1 d . . . . .
O3 O 0.5816(2) 0.37493(17) 0.37267(7) 0.0244(5) Uani 1 1 d . . . . .
O4 O 0.6534(2) 0.43596(16) 0.31506(6) 0.0239(5) Uani 1 1 d . . . . .
O5 O 0.5193(2) 0.18463(16) 0.32880(7) 0.0237(5) Uani 1 1 d . . . . .
O6 O 0.5973(2) 0.24822(16) 0.27262(6) 0.0220(5) Uani 1 1 d . . . . .
O7 O 0.7606(2) 0.10349(16) 0.35823(6) 0.0241(5) Uani 1 1 d . . . . .
O8 O 0.8439(2) 0.16599(16) 0.30274(6) 0.0210(4) Uani 1 1 d . . . . .
N1 N 0.5923(3) 0.1587(2) 0.41897(9) 0.0326(7) Uani 1 1 d . . . . .
N2 N 0.4716(3) 0.1513(2) 0.41508(10) 0.0358(7) Uani 1 1 d . . . . .
N3 N 0.3643(3) 0.1520(3) 0.40937(12) 0.0440(8) Uani 1 1 d . . . . .
C1 C 0.9083(3) 0.3448(2) 0.38141(10) 0.0254(7) Uani 1 1 d . . . . .
C2 C 1.0244(3) 0.3888(3) 0.40639(10) 0.0275(7) Uani 1 1 d . . . . .
C3 C 1.0148(4) 0.3805(3) 0.45264(11) 0.0378(8) Uani 1 1 d . . . . .
H3A H 0.9412 0.4191 0.4595 0.057 Uiso 1 1 calc GR . . . .
H3B H 1.0907 0.4095 0.4679 0.057 Uiso 1 1 calc GR . . . .
H3C H 1.0065 0.3077 0.4602 0.057 Uiso 1 1 calc GR . . . .
C4 C 1.1375(4) 0.3254(3) 0.39513(14) 0.0414(9) Uani 1 1 d . . . . .
H4A H 1.1265 0.2527 0.4025 0.062 Uiso 1 1 calc GR . . . .
H4B H 1.2147 0.3522 0.4103 0.062 Uiso 1 1 calc GR . . . .
H4C H 1.1432 0.3308 0.3655 0.062 Uiso 1 1 calc GR . . . .
C5 C 1.0439(3) 0.5031(3) 0.39339(11) 0.0294(7) Uani 1 1 d . . . . .
H5A H 1.1211 0.5301 0.4092 0.035 Uiso 1 1 calc R . . . .
H5B H 1.0572 0.5046 0.3639 0.035 Uiso 1 1 calc R . . . .
C6 C 0.9360(4) 0.5740(3) 0.39996(11) 0.0320(8) Uani 1 1 d . . . . .
C7 C 0.9346(4) 0.6305(3) 0.43602(12) 0.0471(11) Uani 1 1 d . . . . .
H7 H 1.0047 0.6283 0.4565 0.057 Uiso 1 1 calc R . . . .
C8 C 0.8303(5) 0.6905(4) 0.44220(14) 0.0611(14) Uani 1 1 d . . . . .
H8 H 0.8301 0.7294 0.4668 0.073 Uiso 1 1 calc R . . . .
C9 C 0.7269(4) 0.6940(3) 0.41282(12) 0.0448(10) Uani 1 1 d . . . . .
H9 H 0.6560 0.7345 0.4176 0.054 Uiso 1 1 calc R . . . .
C10 C 0.7262(4) 0.6385(3) 0.37625(11) 0.0323(8) Uani 1 1 d . . . . .
C11 C 0.8320(3) 0.5815(2) 0.37008(10) 0.0290(7) Uani 1 1 d . . . . .
H11 H 0.8341 0.5462 0.3447 0.035 Uiso 1 1 calc R . . . .
C12 C 0.6129(3) 0.6369(2) 0.34459(10) 0.0289(7) Uani 1 1 d . . . . .
H12A H 0.6419 0.6332 0.3169 0.035 Uiso 1 1 calc R . . . .
H12B H 0.5668 0.7028 0.3463 0.035 Uiso 1 1 calc R . . . .
C13 C 0.5207(3) 0.5461(3) 0.34926(10) 0.0295(7) Uani 1 1 d . . . . .
C14 C 0.4619(4) 0.5530(3) 0.38964(13) 0.0453(10) Uani 1 1 d . . . . .
H14A H 0.5283 0.5536 0.4128 0.068 Uiso 1 1 calc GR . . . .
H14B H 0.4071 0.4932 0.3921 0.068 Uiso 1 1 calc GR . . . .
H14C H 0.4124 0.6167 0.3900 0.068 Uiso 1 1 calc GR . . . .
C15 C 0.4155(4) 0.5497(3) 0.31314(13) 0.0387(9) Uani 1 1 d . . . . .
H15A H 0.3697 0.6151 0.3139 0.058 Uiso 1 1 calc GR . . . .
H15B H 0.3575 0.4919 0.3155 0.058 Uiso 1 1 calc GR . . . .
H15C H 0.4524 0.5443 0.2871 0.058 Uiso 1 1 calc GR . . . .
C16 C 0.5908(3) 0.4438(2) 0.34583(9) 0.0238(6) Uani 1 1 d . . . . .
C17 C 0.5136(3) 0.2018(2) 0.29044(9) 0.0208(6) Uani 1 1 d . . . . .
C18 C 0.3985(3) 0.1658(2) 0.26231(10) 0.0225(6) Uani 1 1 d . . . . .
C19 C 0.3313(3) 0.2647(3) 0.24495(11) 0.0309(7) Uani 1 1 d . . . . .
H19A H 0.3066 0.3066 0.2677 0.046 Uiso 1 1 calc GR . . . .
H19B H 0.2565 0.2456 0.2266 0.046 Uiso 1 1 calc GR . . . .
H19C H 0.3884 0.3046 0.2296 0.046 Uiso 1 1 calc GR . . . .
C20 C 0.3102(3) 0.1026(3) 0.28587(10) 0.0286(7) Uani 1 1 d . . . . .
H20A H 0.3555 0.0432 0.2988 0.043 Uiso 1 1 calc GR . . . .
H20B H 0.2394 0.0781 0.2668 0.043 Uiso 1 1 calc GR . . . .
H20C H 0.2787 0.1458 0.3072 0.043 Uiso 1 1 calc GR . . . .
C21 C 0.4437(3) 0.1035(2) 0.22597(10) 0.0236(6) Uani 1 1 d . . . . .
H21A H 0.3692 0.0804 0.2076 0.028 Uiso 1 1 calc R . . . .
H21B H 0.4930 0.1499 0.2098 0.028 Uiso 1 1 calc R . . . .
C22 C 0.5230(3) 0.0099(2) 0.23913(9) 0.0229(6) Uani 1 1 d . . . . .
C23 C 0.4697(3) -0.0881(2) 0.24128(10) 0.0253(7) Uani 1 1 d . . . . .
H23 H 0.3823 -0.0971 0.2335 0.030 Uiso 1 1 calc R . . . .
C24 C 0.5426(3) -0.1721(2) 0.25454(10) 0.0255(7) Uani 1 1 d . . . . .
H24 H 0.5053 -0.2386 0.2553 0.031 Uiso 1 1 calc R . . . .
C25 C 0.6705(3) -0.1601(2) 0.26683(10) 0.0253(7) Uani 1 1 d . . . . .
H25 H 0.7194 -0.2180 0.2766 0.030 Uiso 1 1 calc R . . . .
C26 C 0.7272(3) -0.0628(2) 0.26486(9) 0.0226(6) Uani 1 1 d . . . . .
C27 C 0.6516(3) 0.0204(2) 0.24978(9) 0.0221(6) Uani 1 1 d . . . . .
H27 H 0.6896 0.0860 0.2468 0.027 Uiso 1 1 calc R . . . .
C28 C 0.8657(3) -0.0457(2) 0.27893(10) 0.0243(7) Uani 1 1 d . . . . .
H28A H 0.8990 0.0055 0.2604 0.029 Uiso 1 1 calc R . . . .
H28B H 0.9110 -0.1115 0.2759 0.029 Uiso 1 1 calc R . . . .
C29 C 0.8949(3) -0.0075(2) 0.32390(10) 0.0238(6) Uani 1 1 d . . . . .
C30 C 0.8575(4) -0.0887(2) 0.35451(11) 0.0307(7) Uani 1 1 d . . . . .
H30A H 0.7671 -0.1023 0.3493 0.046 Uiso 1 1 calc GR . . . .
H30B H 0.8775 -0.0631 0.3827 0.046 Uiso 1 1 calc GR . . . .
H30C H 0.9039 -0.1529 0.3510 0.046 Uiso 1 1 calc GR . . . .
C31 C 1.0367(3) 0.0152(3) 0.33188(11) 0.0315(7) Uani 1 1 d . . . . .
H31A H 1.0840 -0.0475 0.3268 0.047 Uiso 1 1 calc GR . . . .
H31B H 1.0574 0.0370 0.3605 0.047 Uiso 1 1 calc GR . . . .
H31C H 1.0587 0.0704 0.3134 0.047 Uiso 1 1 calc GR . . . .
C32 C 0.8269(3) 0.0955(2) 0.32854(9) 0.0219(6) Uani 1 1 d . . . . .
Cl1 Cl 0.72486(13) 0.39225(10) 0.51705(4) 0.0594(3) Uani 1 1 d . . . . .
Cl2 Cl 0.46945(13) 0.35174(11) 0.48071(4) 0.0693(4) Uani 1 1 d . . . . .
C45 C 0.6194(5) 0.3992(4) 0.47311(14) 0.0589(13) Uani 1 1 d . . . . .
H45A H 0.6526 0.3590 0.4509 0.071 Uiso 1 1 calc R . . . .
H45B H 0.6115 0.4721 0.4640 0.071 Uiso 1 1 calc R . . . .
C1_1 C 0.6599(4) 0.0863(3) 0.44663(10) 0.0340(8) Uani 1 1 d . . . . .
C2_1 C 0.7693(4) 0.1245(3) 0.46833(11) 0.0386(9) Uani 1 1 d . . . . .
H2_1 H 0.7971 0.1925 0.4630 0.046 Uiso 1 1 calc R . . . .
C3_1 C 0.8378(4) 0.0639(3) 0.49769(13) 0.0448(10) Uani 1 1 d . . . . .
H3_1 H 0.9129 0.0894 0.5124 0.054 Uiso 1 1 calc R . . . .
C4_1 C 0.7945(4) -0.0356(3) 0.50520(13) 0.0475(11) Uani 1 1 d . . . . .
H4_1 H 0.8391 -0.0770 0.5259 0.057 Uiso 1 1 calc R . . . .
C5_1 C 0.6885(4) -0.0746(3) 0.48308(12) 0.0418(9) Uani 1 1 d . . . . .
H5_1 H 0.6611 -0.1423 0.4889 0.050 Uiso 1 1 calc R . . . .
C6_1 C 0.6193(4) -0.0160(3) 0.45191(11) 0.0344(8) Uani 1 1 d . . . . .
C7_1 C 0.5144(4) -0.0647(3) 0.42563(11) 0.0359(9) Uani 1 1 d . . . . .
C8_1 C 0.4188(4) -0.1176(3) 0.44265(12) 0.0411(9) Uani 1 1 d . . . . .
H8_1 H 0.4192 -0.1203 0.4717 0.049 Uiso 1 1 calc R . . . .
C9_1 C 0.3237(5) -0.1662(3) 0.41780(13) 0.0472(10) Uani 1 1 d . . . . .
H9_1 H 0.2586 -0.2006 0.4299 0.057 Uiso 1 1 calc R . . . .
C10_1 C 0.3226(4) -0.1651(3) 0.37583(13) 0.0442(10) Uani 1 1 d . . . . .
H10_1 H 0.2574 -0.1991 0.3589 0.053 Uiso 1 1 calc R . . . .
C11_1 C 0.4170(4) -0.1142(3) 0.35825(11) 0.0403(9) Uani 1 1 d . . . . .
H11_1 H 0.4173 -0.1144 0.3292 0.048 Uiso 1 1 calc R . . . .
C12_1 C 0.5108(4) -0.0630(3) 0.38253(11) 0.0366(9) Uani 1 1 d . . . . .
H12_1 H 0.5734 -0.0264 0.3700 0.044 Uiso 1 1 calc R . . . .

loop_
_atom_site_aniso_label
_atom_site_aniso_U_11
_atom_site_aniso_U_22
_atom_site_aniso_U_33
_atom_site_aniso_U_23
_atom_site_aniso_U_13
_atom_site_aniso_U_12
Rh1 0.02491(13) 0.01528(12) 0.02080(12) 0.00013(8) 0.00660(9) 0.00004(9)
Rh2 0.02275(12) 0.01360(11) 0.02075(12) 0.00002(8) 0.00556(9) -0.00084(8)
O1 0.0288(12) 0.0213(11) 0.0233(11) -0.0009(9) 0.0039(9) -0.0007(9)
O2 0.0279(12) 0.0197(11) 0.0243(11) -0.0018(9) 0.0059(9) -0.0007(9)
O3 0.0294(12) 0.0206(11) 0.0250(11) 0.0009(9) 0.0112(9) 0.0011(9)
O4 0.0288(12) 0.0189(11) 0.0248(11) 0.0001(9) 0.0066(9) 0.0013(9)
O5 0.0249(11) 0.0206(11) 0.0266(11) 0.0008(9) 0.0079(9) -0.0028(9)
O6 0.0249(12) 0.0166(10) 0.0248(11) 0.0004(8) 0.0048(9) 0.0001(8)
O7 0.0328(12) 0.0167(10) 0.0237(11) 0.0012(8) 0.0079(9) 0.0006(9)
O8 0.0226(11) 0.0168(10) 0.0245(11) 0.0004(8) 0.0067(9) -0.0002(8)
N1 0.0418(18) 0.0282(15) 0.0289(15) 0.0044(12) 0.0082(13) 0.0001(13)
N2 0.042(2) 0.0275(16) 0.0398(17) 0.0069(13) 0.0113(14) 0.0064(13)
N3 0.0296(18) 0.0372(18) 0.067(2) 0.0104(16) 0.0142(16) 0.0116(14)
C1 0.0294(17) 0.0163(14) 0.0303(17) -0.0004(12) 0.0026(13) 0.0051(13)
C2 0.0259(17) 0.0233(16) 0.0322(17) -0.0016(13) -0.0018(14) 0.0023(13)
C3 0.039(2) 0.041(2) 0.0314(18) 0.0052(16) -0.0055(16) -0.0082(17)
C4 0.0287(19) 0.033(2) 0.061(3) -0.0085(18) -0.0016(18) 0.0071(15)
C5 0.0332(18) 0.0235(16) 0.0305(17) -0.0044(13) -0.0007(14) -0.0043(14)
C6 0.043(2) 0.0193(16) 0.0324(18) -0.0026(13) -0.0028(15) 0.0018(14)
C7 0.057(3) 0.040(2) 0.040(2) -0.0143(17) -0.0171(19) 0.018(2)
C8 0.087(4) 0.048(3) 0.043(2) -0.023(2) -0.017(2) 0.033(3)
C9 0.059(3) 0.034(2) 0.039(2) -0.0119(16) -0.0072(19) 0.0251(19)
C10 0.044(2) 0.0187(16) 0.0332(18) 0.0021(13) -0.0007(16) 0.0040(15)
C11 0.043(2) 0.0184(15) 0.0249(16) 0.0014(12) 0.0021(14) -0.0019(14)
C12 0.041(2) 0.0160(15) 0.0293(17) -0.0015(12) 0.0008(14) 0.0074(14)
C13 0.0361(19) 0.0219(16) 0.0317(17) -0.0006(13) 0.0092(15) 0.0048(14)
C14 0.064(3) 0.0264(19) 0.051(2) 0.0023(17) 0.030(2) 0.0162(18)
C15 0.0316(19) 0.0312(19) 0.052(2) -0.0010(17) -0.0007(17) 0.0091(15)
C16 0.0248(16) 0.0220(15) 0.0249(15) -0.0041(12) 0.0039(13) 0.0001(13)
C17 0.0236(16) 0.0135(14) 0.0260(15) -0.0014(11) 0.0060(12) 0.0038(11)
C18 0.0212(15) 0.0190(15) 0.0280(16) -0.0006(12) 0.0059(12) 0.0021(12)
C19 0.0287(18) 0.0229(16) 0.0402(19) -0.0009(14) 0.0000(15) 0.0047(14)
C20 0.0242(17) 0.0307(18) 0.0316(17) -0.0012(14) 0.0058(14) -0.0034(14)
C21 0.0240(16) 0.0203(15) 0.0264(15) -0.0012(12) 0.0023(12) 0.0003(12)
C22 0.0269(16) 0.0202(15) 0.0222(15) -0.0047(12) 0.0054(12) 0.0010(12)
C23 0.0244(16) 0.0228(16) 0.0296(16) -0.0030(13) 0.0073(13) -0.0014(13)
C24 0.0282(17) 0.0177(15) 0.0324(17) -0.0044(13) 0.0106(14) -0.0037(13)
C25 0.0303(17) 0.0209(15) 0.0260(16) -0.0022(12) 0.0096(13) 0.0039(13)
C26 0.0273(16) 0.0176(14) 0.0239(15) -0.0042(12) 0.0075(13) -0.0004(12)
C27 0.0250(16) 0.0167(14) 0.0256(15) -0.0034(12) 0.0073(13) -0.0030(12)
C28 0.0250(16) 0.0180(15) 0.0303(16) -0.0024(12) 0.0046(13) 0.0032(12)
C29 0.0267(16) 0.0180(15) 0.0271(16) -0.0008(12) 0.0048(13) 0.0033(12)
C30 0.041(2) 0.0180(15) 0.0330(18) 0.0042(13) 0.0057(15) 0.0061(14)
C31 0.0272(18) 0.0288(18) 0.0381(19) -0.0061(15) 0.0017(15) 0.0032(14)
C32 0.0216(15) 0.0176(14) 0.0258(15) -0.0005(12) 0.0000(12) -0.0021(12)
Cl1 0.0649(8) 0.0660(8) 0.0462(6) -0.0060(5) 0.0005(5) -0.0011(6)
Cl2 0.0657(8) 0.0603(8) 0.0768(9) -0.0168(7) -0.0152(7) 0.0052(6)
C45 0.071(3) 0.064(3) 0.040(2) -0.004(2) -0.004(2) 0.014(3)
C1_1 0.049(2) 0.0293(18) 0.0264(17) 0.0053(14) 0.0134(16) 0.0108(16)
C2_1 0.045(2) 0.038(2) 0.0355(19) 0.0094(16) 0.0181(17) 0.0100(17)
C3_1 0.040(2) 0.052(2) 0.044(2) 0.0105(19) 0.0107(18) 0.0133(19)
C4_1 0.053(3) 0.044(2) 0.048(2) 0.0192(19) 0.013(2) 0.023(2)
C5_1 0.055(3) 0.0300(19) 0.042(2) 0.0089(16) 0.0130(19) 0.0153(18)
C6_1 0.046(2) 0.0284(18) 0.0317(18) 0.0070(14) 0.0193(16) 0.0148(16)
C7_1 0.052(2) 0.0218(17) 0.0364(19) 0.0050(14) 0.0173(17) 0.0151(16)
C8_1 0.064(3) 0.0299(19) 0.0326(19) 0.0049(15) 0.0206(19) 0.0088(18)
C9_1 0.062(3) 0.031(2) 0.052(2) 0.0005(18) 0.022(2) -0.0011(19)
C10_1 0.059(3) 0.0270(19) 0.047(2) -0.0008(17) 0.009(2) 0.0104(18)
C11_1 0.065(3) 0.0260(18) 0.0307(18) 0.0027(15) 0.0092(18) 0.0160(18)
C12_1 0.054(2) 0.0245(17) 0.0343(19) 0.0079(15) 0.0191(17) 0.0156(16)

loop_
_atom_type_symbol
_atom_type_description
_atom_type_scat_dispersion_real
_atom_type_scat_dispersion_imag
_atom_type_scat_source
C C -0.0001 0.0005 'International Tables Vol C Tables 4.2.6.8 and 6.1.1.4'
H H 0.0000 0.0000 'International Tables Vol C Tables 4.2.6.8 and 6.1.1.4'
Cl Cl 0.0554 0.0529 'International Tables Vol C Tables 4.2.6.8 and 6.1.1.4'
N N 0.0005 0.0010 'International Tables Vol C Tables 4.2.6.8 and 6.1.1.4'
O O 0.0017 0.0018 'International Tables Vol C Tables 4.2.6.8 and 6.1.1.4'
Rh Rh -0.3400 2.3829 'International Tables Vol C Tables 4.2.6.8 and 6.1.1.4'

loop_
_geom_angle_atom_site_label_1
_geom_angle_atom_site_label_2
_geom_angle_atom_site_label_3
_geom_angle
_geom_angle_site_symmetry_1
_geom_angle_site_symmetry_3
_geom_angle_publ_flag
O1 Rh1 Rh2 87.39(6) . . ?
O1 Rh1 N1 96.38(10) . . ?
O3 Rh1 Rh2 89.37(6) . . ?
O3 Rh1 O1 88.81(9) . . ?
O3 Rh1 O5 90.22(9) . . ?
O3 Rh1 N1 95.69(10) . . ?
O5 Rh1 Rh2 88.20(6) . . ?
O5 Rh1 O1 175.49(8) . . ?
O5 Rh1 N1 88.10(10) . . ?
O7 Rh1 Rh2 88.86(6) . . ?
O7 Rh1 O1 91.32(9) . . ?
O7 Rh1 O3 178.21(8) . . ?
O7 Rh1 O5 89.52(9) . . ?
O7 Rh1 N1 86.06(10) . . ?
N1 Rh1 Rh2 173.74(8) . . ?
O2 Rh2 Rh1 89.11(6) . . ?
O2 Rh2 O4 91.56(9) . . ?
O2 Rh2 O6 177.18(8) . . ?
O2 Rh2 O8 88.66(9) . . ?
O4 Rh2 Rh1 86.88(6) . . ?
O4 Rh2 O8 174.34(8) . . ?
O6 Rh2 Rh1 88.08(6) . . ?
O6 Rh2 O4 88.01(9) . . ?
O6 Rh2 O8 91.50(8) . . ?
O8 Rh2 Rh1 87.47(6) . . ?
C1 O1 Rh1 118.9(2) . . ?
C1 O2 Rh2 118.8(2) . . ?
C16 O3 Rh1 118.10(19) . . ?
C16 O4 Rh2 120.1(2) . . ?
C17 O5 Rh1 118.9(2) . . ?
C17 O6 Rh2 119.7(2) . . ?
C32 O7 Rh1 119.03(19) . . ?
C32 O8 Rh2 118.92(19) . . ?
N2 N1 Rh1 114.5(2) . . ?
N2 N1 C1_1 116.4(3) . . ?
C1_1 N1 Rh1 125.0(2) . . ?
N3 N2 N1 174.0(4) . . ?
O1 C1 C2 119.0(3) . . ?
O2 C1 O1 125.7(3) . . ?
O2 C1 C2 115.3(3) . . ?
C1 C2 C3 111.4(3) . . ?
C1 C2 C4 106.9(3) . . ?
C1 C2 C5 109.5(3) . . ?
C3 C2 C4 109.7(3) . . ?
C3 C2 C5 111.1(3) . . ?
C4 C2 C5 108.0(3) . . ?
C6 C5 C2 114.2(3) . . ?
C7 C6 C5 121.3(3) . . ?
C7 C6 C11 118.2(3) . . ?
C11 C6 C5 120.4(3) . . ?
C6 C7 C8 120.0(4) . . ?
C9 C8 C7 120.8(4) . . ?
C8 C9 C10 120.5(4) . . ?
C9 C10 C12 121.7(3) . . ?
C11 C10 C9 118.1(3) . . ?
C11 C10 C12 120.2(3) . . ?
C10 C11 C6 122.4(3) . . ?
C10 C12 C13 114.6(3) . . ?
C14 C13 C12 111.6(3) . . ?
C14 C13 C15 108.9(3) . . ?
C14 C13 C16 111.5(3) . . ?
C15 C13 C12 108.8(3) . . ?
C16 C13 C12 108.9(3) . . ?
C16 C13 C15 107.1(3) . . ?
O3 C16 O4 125.5(3) . . ?
O3 C16 C13 118.9(3) . . ?
O4 C16 C13 115.6(3) . . ?
O5 C17 O6 125.1(3) . . ?
O5 C17 C18 119.3(3) . . ?
O6 C17 C18 115.6(3) . . ?
C17 C18 C19 106.3(3) . . ?
C17 C18 C21 108.6(2) . . ?
C19 C18 C21 108.7(3) . . ?
C20 C18 C17 111.4(3) . . ?
C20 C18 C19 109.9(3) . . ?
C20 C18 C21 111.7(3) . . ?
C22 C21 C18 114.2(3) . . ?
C23 C22 C21 121.4(3) . . ?
C27 C22 C21 120.2(3) . . ?
C27 C22 C23 118.4(3) . . ?
C24 C23 C22 120.7(3) . . ?
C23 C24 C25 120.5(3) . . ?
C24 C25 C26 120.3(3) . . ?
C25 C26 C27 117.9(3) . . ?
C25 C26 C28 122.1(3) . . ?
C27 C26 C28 120.0(3) . . ?
C22 C27 C26 122.0(3) . . ?
C26 C28 C29 115.0(3) . . ?
C30 C29 C28 111.1(3) . . ?
C30 C29 C31 110.0(3) . . ?
C31 C29 C28 108.3(3) . . ?
C32 C29 C28 108.8(3) . . ?
C32 C29 C30 111.8(3) . . ?
C32 C29 C31 106.7(3) . . ?
O7 C32 O8 125.6(3) . . ?
O7 C32 C29 117.3(3) . . ?
O8 C32 C29 117.1(3) . . ?
Cl1 C45 Cl2 112.8(3) . . ?
C2_1 C1_1 N1 115.2(3) . . ?
C2_1 C1_1 C6_1 121.7(3) . . ?
C6_1 C1_1 N1 123.1(4) . . ?
C3_1 C2_1 C1_1 120.2(4) . . ?
C2_1 C3_1 C4_1 118.8(4) . . ?
C5_1 C4_1 C3_1 121.1(4) . . ?
C4_1 C5_1 C6_1 121.4(4) . . ?
C1_1 C6_1 C5_1 116.6(4) . . ?
C1_1 C6_1 C7_1 123.6(3) . . ?
C5_1 C6_1 C7_1 119.7(3) . . ?
C8_1 C7_1 C6_1 121.4(3) . . ?
C8_1 C7_1 C12_1 117.7(4) . . ?
C12_1 C7_1 C6_1 120.8(4) . . ?
C9_1 C8_1 C7_1 121.0(4) . . ?
C10_1 C9_1 C8_1 120.5(4) . . ?
C9_1 C10_1 C11_1 119.6(4) . . ?
C12_1 C11_1 C10_1 120.6(4) . . ?
C11_1 C12_1 C7_1 120.5(4) . . ?

loop_
_geom_bond_atom_site_label_1
_geom_bond_atom_site_label_2
_geom_bond_distance
_geom_bond_site_symmetry_2
_geom_bond_publ_flag
Rh1 Rh2 2.3850(4) . ?
Rh1 O1 2.055(2) . ?
Rh1 O3 2.037(2) . ?
Rh1 O5 2.042(2) . ?
Rh1 O7 2.017(2) . ?
Rh1 N1 2.244(3) . ?
Rh2 O2 2.022(2) . ?
Rh2 O4 2.045(2) . ?
Rh2 O6 2.026(2) . ?
Rh2 O8 2.047(2) . ?
O1 C1 1.272(4) . ?
O2 C1 1.268(4) . ?
O3 C16 1.262(4) . ?
O4 C16 1.272(4) . ?
O5 C17 1.267(4) . ?
O6 C17 1.271(4) . ?
O7 C32 1.267(4) . ?
O8 C32 1.268(4) . ?
N1 N2 1.288(5) . ?
N1 C1_1 1.441(5) . ?
N2 N3 1.145(4) . ?
C1 C2 1.522(5) . ?
C2 C3 1.529(5) . ?
C2 C4 1.541(5) . ?
C2 C5 1.559(5) . ?
C5 C6 1.510(5) . ?
C6 C7 1.388(5) . ?
C6 C11 1.402(5) . ?
C7 C8 1.392(6) . ?
C8 C9 1.385(6) . ?
C9 C10 1.393(5) . ?
C10 C11 1.385(5) . ?
C10 C12 1.506(5) . ?
C12 C13 1.554(5) . ?
C13 C14 1.525(5) . ?
C13 C15 1.541(5) . ?
C13 C16 1.531(4) . ?
C17 C18 1.528(4) . ?
C18 C19 1.545(4) . ?
C18 C20 1.521(4) . ?
C18 C21 1.555(4) . ?
C21 C22 1.514(4) . ?
C22 C23 1.396(4) . ?
C22 C27 1.391(4) . ?
C23 C24 1.380(5) . ?
C24 C25 1.394(5) . ?
C25 C26 1.402(4) . ?
C26 C27 1.404(4) . ?
C26 C28 1.521(4) . ?
C28 C29 1.549(4) . ?
C29 C30 1.534(4) . ?
C29 C31 1.541(5) . ?
C29 C32 1.534(4) . ?
Cl1 C45 1.730(5) . ?
Cl2 C45 1.762(6) . ?
C1_1 C2_1 1.393(6) . ?
C1_1 C6_1 1.409(5) . ?
C2_1 C3_1 1.386(5) . ?
C3_1 C4_1 1.399(6) . ?
C4_1 C5_1 1.374(6) . ?
C5_1 C6_1 1.412(5) . ?
C6_1 C7_1 1.479(6) . ?
C7_1 C8_1 1.397(5) . ?
C7_1 C12_1 1.404(5) . ?
C8_1 C9_1 1.383(6) . ?
C9_1 C10_1 1.370(6) . ?
C10_1 C11_1 1.383(6) . ?
C11_1 C12_1 1.379(6) . ?
